data_4108559
loop_
_publ_author_name
'Minoru Mitsumi'
'Hidekazu Ueda'
'Kazumi Furukawa'
'Yoshiki Ozawa'
'Koshiro Toriumi'
'Mohamedally Kurmoo'

_publ_contact_author_address
; 
Department of Material Science
Graduate School of Material Science
University of Hyogo
3-2-1 Kouto, Kamigori-cho, Ako-gun, Hyogo 678-1297, Japan 
;
_publ_contact_author_email mitsumi@sci.u-hyogo.ac.jp
_publ_contact_author_fax +81-791-58-0154
_publ_contact_author_name 'Mitsumi, Minoru'
_publ_contact_author_phone +81-791-58-0153
_publ_section_title
;
 Constructing Highly Conducting Metal-Metal Bonded Solids by
 Electrocrystallization of [PtII2(RCS2)4] (RCS2-= Dithiocarboxylato, R =
 Methyl or Ethyl)
;
_journal_name_full 'Journal of the American Chemical Society'
_journal_page_first 14102
_journal_page_last 14104
_journal_paper_doi 10.1021/ja805794a
_journal_volume 130
_journal_year 2008
_chemical_formula_moiety 'C60 H100 Cl2 O8 Pt10 S40'
_chemical_formula_sum 'C60 H100 Cl2 O8 Pt10 S40'
_chemical_formula_weight 4253.79
_space_group_IT_number 126
_symmetry_cell_setting tetragonal
_symmetry_Int_Tables_number 126
_symmetry_space_group_name_Hall '-P 4a 2bc'
_symmetry_space_group_name_H-M 'P 4/n n c :2'
_atom_sites_solution_hydrogens geom
_atom_sites_solution_primary direct
_atom_sites_solution_secondary difmap
_audit_creation_method SHELXL-97
_cell_angle_alpha 90.00
_cell_angle_beta 90.00
_cell_angle_gamma 90.00
_cell_formula_units_Z 2
_cell_length_a 13.971(1)
_cell_length_b 13.971(1)
_cell_length_c 28.774(1)
_cell_measurement_reflns_used 65368
_cell_measurement_temperature 298(1)
_cell_measurement_theta_max 23.78
_cell_measurement_theta_min 0.994
_cell_volume 5616.4(6)
_computing_cell_refinement 'SCALEPACK (Otwinoski & Minor,1997)'
_computing_data_collection 'DENZO (Otwinoski & Minor,1997)'
_computing_data_reduction 'SHELXL-97 (Sheldrick, 1997)'
_computing_molecular_graphics 'ORTEPII (Johnson, 1976)'
_computing_publication_material 'SHELXL-97 (Sheldrick, 1997)'
_computing_structure_refinement 'SHELXL-97 (Sheldrick, 1997)'
_computing_structure_solution 'SIR-97 (A. Altomare, 1999)'
_diffrn_ambient_temperature 298(1)
_diffrn_detector_area_resol_mean 10.00
_diffrn_measured_fraction_theta_full 0.994
_diffrn_measured_fraction_theta_max 0.994
_diffrn_measurement_device_type 'oscillation IP camera'
_diffrn_measurement_method 'phi-axis oscillation'
_diffrn_radiation_monochromator 'Si 311'
_diffrn_radiation_source 'SPring-8 8GeV synchrotron'
_diffrn_radiation_type synchrotron
_diffrn_radiation_wavelength 0.5643(4)
_diffrn_reflns_av_R_equivalents 0.0564
_diffrn_reflns_av_sigmaI/netI 0.0177
_diffrn_reflns_limit_h_max 19
_diffrn_reflns_limit_h_min -19
_diffrn_reflns_limit_k_max 19
_diffrn_reflns_limit_k_min -19
_diffrn_reflns_limit_l_max 41
_diffrn_reflns_limit_l_min -40
_diffrn_reflns_number 65368
_diffrn_reflns_theta_full 23.78
_diffrn_reflns_theta_max 23.78
_diffrn_reflns_theta_min 1.12
_exptl_absorpt_coefficient_mu 6.851
_exptl_absorpt_correction_T_max 0.57833
_exptl_absorpt_correction_T_min 0.55200
_exptl_absorpt_correction_type empirical
_exptl_absorpt_process_details 'PLATON-MULABS (A. L. Spek, 2003)'
_exptl_crystal_colour black
_exptl_crystal_density_diffrn 2.515
_exptl_crystal_description prism
_exptl_crystal_F_000 3956
_exptl_crystal_size_max 0.230
_exptl_crystal_size_mid 0.059
_exptl_crystal_size_min 0.059
_refine_diff_density_max 1.085
_refine_diff_density_min -1.586
_refine_diff_density_rms 0.137
_refine_ls_extinction_method none
_refine_ls_goodness_of_fit_ref 1.069
_refine_ls_hydrogen_treatment constr
_refine_ls_matrix_type full
_refine_ls_number_parameters 147
_refine_ls_number_reflns 4286
_refine_ls_number_restraints 0
_refine_ls_restrained_S_all 1.069
_refine_ls_R_factor_all 0.0493
_refine_ls_R_factor_gt 0.0311
_refine_ls_shift/su_max 0.004
_refine_ls_shift/su_mean 0.000
_refine_ls_structure_factor_coef Fsqd
_refine_ls_weighting_details 'calc w=1/[\s^2^(Fo^2^)+(0.0293P)^2^+26.4939P] where P=(Fo^2^+2Fc^2^)/3'
_refine_ls_weighting_scheme calc
_refine_ls_wR_factor_gt 0.0789
_refine_ls_wR_factor_ref 0.0916
_reflns_number_gt 3025
_reflns_number_total 4286
_reflns_threshold_expression >2sigma(I)
_cod_data_source_file ja805794a_si_003.cif
_cod_data_source_block '[Pt2(EtCS2)4]5(ClO4)2_298K'
_cod_original_sg_symbol_H-M 'P 4/n n c'
_cod_database_code 4108559

loop_
_symmetry_equiv_pos_as_xyz
'x, y, z'
'-x+1/2, -y+1/2, z'
'x, -y+1/2, -z+1/2'
'-x+1/2, y, -z+1/2'
'-y+1/2, -x+1/2, -z+1/2'
'y, x, -z+1/2'
'y, -x+1/2, z'
'-y+1/2, x, z'
'-x, -y, -z'
'x-1/2, y-1/2, -z'
'-x, y-1/2, z-1/2'
'x-1/2, -y, z-1/2'
'y-1/2, x-1/2, z-1/2'
'-y, -x, z-1/2'
'-y, x-1/2, -z'
'y-1/2, -x, -z'

loop_
_atom_site_label
_atom_site_type_symbol
_atom_site_fract_x
_atom_site_fract_y
_atom_site_fract_z
_atom_site_U_iso_or_equiv
_atom_site_adp_type
_atom_site_occupancy
_atom_site_symmetry_multiplicity
_atom_site_calc_flag
_atom_site_refinement_flags
_atom_site_disorder_assembly
_atom_site_disorder_group
Pt1 Pt 0.2500 0.2500 -0.193341(13) 0.03402(10) Uani 1 4 d S . .
Pt2 Pt 0.2500 0.2500 -0.098794(12) 0.03058(9) Uani 1 4 d S . .
Pt3 Pt 0.2500 0.2500 0.008252(11) 0.02683(9) Uani 1 4 d S . .
Pt4 Pt 0.2500 0.2500 0.101676(10) 0.02405(9) Uani 1 4 d S . .
Pt5 Pt 0.2500 0.2500 0.204113(10) 0.02215(8) Uani 1 4 d S . .
S1 S 0.40599(11) 0.19397(11) -0.19548(5) 0.0447(3) Uani 1 1 d . . .
S2 S 0.41540(10) 0.26894(11) -0.09707(5) 0.0418(3) Uani 1 1 d . . .
S3 S 0.37302(10) 0.13746(10) 0.00666(4) 0.0385(3) Uani 1 1 d . . .
S4 S 0.41082(9) 0.20676(10) 0.10422(4) 0.0334(3) Uani 1 1 d . . .
S5 S 0.39512(9) 0.33247(9) 0.20243(4) 0.0310(2) Uani 1 1 d . A .
C1 C 0.4627(4) 0.2239(4) -0.14606(18) 0.0432(13) Uani 1 1 d . . .
C2 C 0.5694(5) 0.2061(6) -0.1450(2) 0.070(2) Uani 1 1 d . . .
H2A H 0.6009 0.2605 -0.1307 0.084 Uiso 1 1 calc R . .
H2B H 0.5928 0.2005 -0.1766 0.084 Uiso 1 1 calc R . .
C3 C 0.5956(8) 0.1151(8) -0.1181(4) 0.118(4) Uani 1 1 d . . .
H3A H 0.6218 0.1324 -0.0884 0.177 Uiso 1 1 calc R . .
H3B H 0.6422 0.0793 -0.1354 0.177 Uiso 1 1 calc R . .
H3C H 0.5393 0.0768 -0.1136 0.177 Uiso 1 1 calc R . .
C4 C 0.4381(4) 0.1473(4) 0.05555(15) 0.0331(10) Uani 1 1 d . . .
C5 C 0.5347(4) 0.0965(5) 0.05555(19) 0.0495(15) Uani 1 1 d . . .
H5A H 0.5542 0.0862 0.0875 0.059 Uiso 1 1 calc R . .
H5B H 0.5269 0.0342 0.0412 0.059 Uiso 1 1 calc R . .
C6 C 0.6104(6) 0.1475(8) 0.0316(4) 0.118(4) Uani 1 1 d . . .
H6A H 0.5912 0.1600 0.0001 0.177 Uiso 1 1 calc R . .
H6B H 0.6675 0.1092 0.0315 0.177 Uiso 1 1 calc R . .
H6C H 0.6228 0.2069 0.0472 0.177 Uiso 1 1 calc R . .
C7 C 0.4013(3) 0.4013(3) 0.2500 0.0325(13) Uani 1 2 d S . .
C8 C 0.4662(17) 0.4882(16) 0.2454(12) 0.041(5) Uani 0.50 1 d P A -1
H8A H 0.5268 0.4682 0.2321 0.049 Uiso 0.50 1 calc PR A -1
H8B H 0.4791 0.5137 0.2761 0.049 Uiso 0.50 1 calc PR A -1
C9 C 0.4236(12) 0.5682(9) 0.2150(5) 0.070(4) Uani 0.50 1 d P A -1
H9A H 0.4366 0.5549 0.1829 0.105 Uiso 0.50 1 calc PR A -1
H9B H 0.4520 0.6283 0.2234 0.105 Uiso 0.50 1 calc PR A -1
H9C H 0.3557 0.5712 0.2198 0.105 Uiso 0.50 1 calc PR A -1
Cl1 Cl 0.2500 0.6713(8) 0.2500 0.141(3) Uiso 0.50 2 d SP . 2
O1 O 0.2500 0.7500 0.2914(5) 0.170 Uiso 1 2 d S . 2
O2 O 0.3471(15) 0.6391(15) 0.2413(7) 0.170 Uiso 0.50 1 d P B 2

loop_
_atom_site_aniso_label
_atom_site_aniso_U_11
_atom_site_aniso_U_22
_atom_site_aniso_U_33
_atom_site_aniso_U_23
_atom_site_aniso_U_13
_atom_site_aniso_U_12
Pt1 0.03748(14) 0.03748(14) 0.02711(16) 0.000 0.000 0.000
Pt2 0.03251(13) 0.03251(13) 0.02673(16) 0.000 0.000 0.000
Pt3 0.02970(12) 0.02970(12) 0.02110(15) 0.000 0.000 0.000
Pt4 0.02597(12) 0.02597(12) 0.02021(14) 0.000 0.000 0.000
Pt5 0.02387(11) 0.02387(11) 0.01870(14) 0.000 0.000 0.000
S1 0.0426(8) 0.0549(9) 0.0367(6) -0.0069(6) 0.0040(6) 0.0081(7)
S2 0.0339(7) 0.0533(9) 0.0382(6) -0.0078(6) -0.0003(5) -0.0021(6)
S3 0.0419(8) 0.0424(8) 0.0310(5) -0.0103(5) -0.0032(5) 0.0107(6)
S4 0.0287(6) 0.0432(7) 0.0281(5) -0.0066(5) -0.0022(4) 0.0035(6)
S5 0.0285(6) 0.0383(7) 0.0261(5) -0.0041(4) 0.0043(4) -0.0063(5)
C1 0.037(3) 0.048(3) 0.044(3) 0.000(2) 0.004(2) 0.000(2)
C2 0.040(4) 0.103(6) 0.067(4) -0.015(4) 0.004(3) 0.009(4)
C3 0.094(8) 0.126(9) 0.135(8) 0.000(8) -0.019(7) 0.053(7)
C4 0.033(3) 0.036(3) 0.030(2) -0.0015(18) 0.0002(18) 0.004(2)
C5 0.045(3) 0.057(4) 0.046(3) -0.007(3) -0.002(2) 0.022(3)
C6 0.047(5) 0.139(10) 0.168(9) 0.063(8) 0.032(6) 0.024(5)
C7 0.033(2) 0.033(2) 0.032(3) 0.000(2) 0.000(2) -0.008(3)
C8 0.046(12) 0.038(10) 0.038(13) -0.003(7) -0.001(7) -0.020(10)
C9 0.085(11) 0.036(7) 0.090(10) 0.002(7) 0.005(9) -0.013(7)

loop_
_atom_type_symbol
_atom_type_description
_atom_type_scat_dispersion_real
_atom_type_scat_dispersion_imag
_atom_type_scat_source
C C 0.0004 0.0010 http://www.iamp.tohoku.ac.jp/database/scm/AXS/index.html
H H 0.0000 0.0000 http://www.iamp.tohoku.ac.jp/database/scm/AXS/index.html
Cl Cl 0.0846 0.1000 http://www.iamp.tohoku.ac.jp/database/scm/AXS/index.html
O O 0.0029 0.0036 http://www.iamp.tohoku.ac.jp/database/scm/AXS/index.html
Pt Pt -1.3269 5.7778 http://www.iamp.tohoku.ac.jp/database/scm/AXS/index.html
S S 0.0697 0.0776 http://www.iamp.tohoku.ac.jp/database/scm/AXS/index.html

loop_
_geom_angle_atom_site_label_1
_geom_angle_atom_site_label_2
_geom_angle_atom_site_label_3
_geom_angle
_geom_angle_site_symmetry_1
_geom_angle_site_symmetry_3
S1 Pt1 S1 176.95(7) 8 7
S1 Pt1 S1 89.960(2) 8 .
S1 Pt1 S1 89.958(2) 7 .
S1 Pt1 S1 89.959(2) 8 2
S1 Pt1 S1 89.960(2) 7 2
S1 Pt1 S1 176.95(7) . 2
S1 Pt1 Pt2 91.52(3) 8 .
S1 Pt1 Pt2 91.52(3) 7 .
S1 Pt1 Pt2 91.52(3) . .
S1 Pt1 Pt2 91.52(3) 2 .
S2 Pt2 S2 89.975(1) 7 2
S2 Pt2 S2 89.974(1) 7 .
S2 Pt2 S2 177.55(7) 2 .
S2 Pt2 S2 177.55(7) 7 8
S2 Pt2 S2 89.973(1) 2 8
S2 Pt2 S2 89.974(1) . 8
S2 Pt2 Pt1 91.23(3) 7 .
S2 Pt2 Pt1 91.23(3) 2 .
S2 Pt2 Pt1 91.22(3) . .
S2 Pt2 Pt1 91.23(3) 8 .
S2 Pt2 Pt3 88.77(3) 7 .
S2 Pt2 Pt3 88.77(3) 2 .
S2 Pt2 Pt3 88.78(3) . .
S2 Pt2 Pt3 88.77(3) 8 .
Pt1 Pt2 Pt3 180.0 . .
S3 Pt3 S3 89.977(1) 2 8
S3 Pt3 S3 89.980(2) 2 7
S3 Pt3 S3 177.75(6) 8 7
S3 Pt3 S3 177.74(6) 2 .
S3 Pt3 S3 89.978(2) 8 .
S3 Pt3 S3 89.977(1) 7 .
S3 Pt3 Pt4 91.13(3) 2 .
S3 Pt3 Pt4 91.13(3) 8 .
S3 Pt3 Pt4 91.13(3) 7 .
S3 Pt3 Pt4 91.13(3) . .
S3 Pt3 Pt2 88.87(3) 2 .
S3 Pt3 Pt2 88.87(3) 8 .
S3 Pt3 Pt2 88.87(3) 7 .
S3 Pt3 Pt2 88.87(3) . .
Pt4 Pt3 Pt2 180.0 . .
S4 Pt4 S4 176.40(6) 8 7
S4 Pt4 S4 89.944(2) 8 .
S4 Pt4 S4 89.942(2) 7 .
S4 Pt4 S4 89.943(2) 8 2
S4 Pt4 S4 89.944(2) 7 2
S4 Pt4 S4 176.40(6) . 2
S4 Pt4 Pt3 91.80(3) 8 .
S4 Pt4 Pt3 91.80(3) 7 .
S4 Pt4 Pt3 91.80(3) . .
S4 Pt4 Pt3 91.80(3) 2 .
S4 Pt4 Pt5 88.20(3) 8 .
S4 Pt4 Pt5 88.20(3) 7 .
S4 Pt4 Pt5 88.20(3) . .
S4 Pt4 Pt5 88.20(3) 2 .
Pt3 Pt4 Pt5 180.0 . .
S5 Pt5 S5 89.975(1) 2 8
S5 Pt5 S5 177.62(5) 2 .
S5 Pt5 S5 89.975(1) 8 .
S5 Pt5 S5 89.975(1) 2 7
S5 Pt5 S5 177.62(5) 8 7
S5 Pt5 S5 89.976(1) . 7
S5 Pt5 Pt5 91.19(3) 2 3
S5 Pt5 Pt5 91.19(3) 8 3
S5 Pt5 Pt5 91.19(3) . 3
S5 Pt5 Pt5 91.19(3) 7 3
S5 Pt5 Pt4 88.81(3) 2 .
S5 Pt5 Pt4 88.81(3) 8 .
S5 Pt5 Pt4 88.81(3) . .
S5 Pt5 Pt4 88.81(3) 7 .
Pt5 Pt5 Pt4 180.0 3 .
C1 S1 Pt1 109.7(2) . .
C1 S2 Pt2 109.3(2) . .
C4 S3 Pt3 109.12(18) . .
C4 S4 Pt4 108.83(18) . .
C7 S5 Pt5 108.2(2) . .
C2 C1 S2 115.6(4) . .
C2 C1 S1 116.2(4) . .
S2 C1 S1 128.2(4) . .
C1 C2 C3 112.5(7) . .
C1 C2 H2A 109.1 . .
C3 C2 H2A 109.1 . .
C1 C2 H2B 109.1 . .
C3 C2 H2B 109.1 . .
H2A C2 H2B 107.8 . .
C2 C3 H3A 109.5 . .
C2 C3 H3B 109.5 . .
H3A C3 H3B 109.5 . .
C2 C3 H3C 109.5 . .
H3A C3 H3C 109.5 . .
H3B C3 H3C 109.5 . .
C5 C4 S4 115.7(4) . .
C5 C4 S3 116.2(4) . .
S4 C4 S3 128.2(3) . .
C6 C5 C4 114.7(6) . .
C6 C5 H5A 108.6 . .
C4 C5 H5A 108.6 . .
C6 C5 H5B 108.6 . .
C4 C5 H5B 108.6 . .
H5A C5 H5B 107.6 . .
C5 C6 H6A 109.5 . .
C5 C6 H6B 109.5 . .
H6A C6 H6B 109.5 . .
C5 C6 H6C 109.5 . .
H6A C6 H6C 109.5 . .
H6B C6 H6C 109.5 . .
C8 C7 S5 114.7(15) 6 6
C8 C7 S5 117.0(16) . 6
C8 C7 S5 117.0(16) 6 .
C8 C7 S5 114.7(15) . .
S5 C7 S5 127.5(4) 6 .
C7 C8 C9 113.5(11) . .
C7 C8 H8A 108.9 . .
C9 C8 H8A 108.9 . .
C7 C8 H8B 108.9 . .
C9 C8 H8B 108.9 . .
H8A C8 H8B 107.7 . .
O2 Cl1 O2 143.8(19) . 4
O2 Cl1 O1 109.7(9) . .
O2 Cl1 O1 94.8(8) 4 .
O2 Cl1 O1 94.8(8) . 3_565
O2 Cl1 O1 109.7(9) 4 3_565
O1 Cl1 O1 94.5(10) . 3_565
O2 Cl1 Cl1 108.1(10) . 2_565
O2 Cl1 Cl1 108.1(10) 4 2_565
O1 Cl1 Cl1 47.3(5) . 2_565
O1 Cl1 Cl1 47.3(5) 3_565 2_565
Cl1 O1 Cl1 85.5(10) . 2_565

loop_
_geom_bond_atom_site_label_1
_geom_bond_atom_site_label_2
_geom_bond_distance
_geom_bond_site_symmetry_2
Pt1 S1 2.3165(15) 8
Pt1 S1 2.3165(15) 7
Pt1 S1 2.3165(15) .
Pt1 S1 2.3166(15) 2
Pt1 Pt2 2.7205(5) .
Pt2 S2 2.3264(15) 7
Pt2 S2 2.3264(15) 2
Pt2 S2 2.3264(15) .
Pt2 S2 2.3264(15) 8
Pt2 Pt3 3.0801(5) .
Pt3 S3 2.3298(13) 2
Pt3 S3 2.3298(13) 8
Pt3 S3 2.3298(13) 7
Pt3 S3 2.3298(13) .
Pt3 Pt4 2.6882(4) .
Pt4 S4 2.3278(13) 8
Pt4 S4 2.3278(13) 7
Pt4 S4 2.3278(13) .
Pt4 S4 2.3279(13) 2
Pt4 Pt5 2.9475(4) .
Pt5 S5 2.3324(12) 2
Pt5 S5 2.3325(12) 8
Pt5 S5 2.3325(12) .
Pt5 S5 2.3325(12) 7
Pt5 Pt5 2.6408(6) 3
S1 C1 1.681(5) .
S2 C1 1.679(5) .
S3 C4 1.681(5) .
S4 C4 1.672(5) .
S5 C7 1.675(3) .
C1 C2 1.511(8) .
C2 C3 1.533(12) .
C2 H2A 0.9700 .
C2 H2B 0.9700 .
C3 H3A 0.9600 .
C3 H3B 0.9600 .
C3 H3C 0.9600 .
C4 C5 1.524(7) .
C5 C6 1.450(10) .
C5 H5A 0.9700 .
C5 H5B 0.9700 .
C6 H6A 0.9600 .
C6 H6B 0.9600 .
C6 H6C 0.9600 .
C7 C8 1.521(11) 6
C7 C8 1.522(11) .
C7 S5 1.675(3) 6
C8 C9 1.54(2) .
C8 H8A 0.9700 .
C8 H8B 0.9700 .
C9 H9A 0.9600 .
C9 H9B 0.9600 .
C9 H9C 0.9600 .
Cl1 O2 1.45(2) .
Cl1 O2 1.45(2) 4
Cl1 O1 1.620(10) .
Cl1 O1 1.620(10) 3_565
Cl1 Cl1 2.20(2) 2_565
O1 Cl1 1.620(10) 2_565

loop_
_geom_torsion_atom_site_label_1
_geom_torsion_atom_site_label_2
_geom_torsion_atom_site_label_3
_geom_torsion_atom_site_label_4
_geom_torsion
_geom_torsion_site_symmetry_1
_geom_torsion_site_symmetry_4
S1 Pt1 Pt2 S2 -153.71(6) 8 7
S1 Pt1 Pt2 S2 26.29(6) 7 7
S1 Pt1 Pt2 S2 -63.71(6) . 7
S1 Pt1 Pt2 S2 116.29(6) 2 7
S1 Pt1 Pt2 S2 116.29(6) 8 2
S1 Pt1 Pt2 S2 -63.71(6) 7 2
S1 Pt1 Pt2 S2 -153.71(6) . 2
S1 Pt1 Pt2 S2 26.29(6) 2 2
S1 Pt1 Pt2 S2 -63.71(6) 8 .
S1 Pt1 Pt2 S2 116.29(6) 7 .
S1 Pt1 Pt2 S2 26.29(6) . .
S1 Pt1 Pt2 S2 -153.71(6) 2 .
S1 Pt1 Pt2 S2 26.29(6) 8 8
S1 Pt1 Pt2 S2 -153.71(6) 7 8
S1 Pt1 Pt2 S2 116.29(6) . 8
S1 Pt1 Pt2 S2 -63.71(6) 2 8
S2 Pt2 Pt3 S3 -138.99(5) 7 2
S2 Pt2 Pt3 S3 -48.99(5) 2 2
S2 Pt2 Pt3 S3 131.01(5) . 2
S2 Pt2 Pt3 S3 41.01(5) 8 2
S2 Pt2 Pt3 S3 131.01(5) 7 8
S2 Pt2 Pt3 S3 -138.99(5) 2 8
S2 Pt2 Pt3 S3 41.01(5) . 8
S2 Pt2 Pt3 S3 -48.99(5) 8 8
S2 Pt2 Pt3 S3 -48.99(5) 7 7
S2 Pt2 Pt3 S3 41.02(5) 2 7
S2 Pt2 Pt3 S3 -138.99(5) . 7
S2 Pt2 Pt3 S3 131.01(5) 8 7
S2 Pt2 Pt3 S3 41.01(5) 7 .
S2 Pt2 Pt3 S3 131.01(5) 2 .
S2 Pt2 Pt3 S3 -48.99(5) . .
S2 Pt2 Pt3 S3 -138.99(5) 8 .
S3 Pt3 Pt4 S4 -62.60(5) 2 8
S3 Pt3 Pt4 S4 27.40(5) 8 8
S3 Pt3 Pt4 S4 -152.60(5) 7 8
S3 Pt3 Pt4 S4 117.40(5) . 8
S3 Pt3 Pt4 S4 117.41(5) 2 7
S3 Pt3 Pt4 S4 -152.60(5) 8 7
S3 Pt3 Pt4 S4 27.40(5) 7 7
S3 Pt3 Pt4 S4 -62.60(5) . 7
S3 Pt3 Pt4 S4 -152.60(5) 2 .
S3 Pt3 Pt4 S4 -62.60(5) 8 .
S3 Pt3 Pt4 S4 117.40(5) 7 .
S3 Pt3 Pt4 S4 27.40(5) . .
S3 Pt3 Pt4 S4 27.40(5) 2 2
S3 Pt3 Pt4 S4 117.40(5) 8 2
S3 Pt3 Pt4 S4 -62.60(5) 7 2
S3 Pt3 Pt4 S4 -152.60(5) . 2
S4 Pt4 Pt5 S5 134.66(5) 8 2
S4 Pt4 Pt5 S5 -45.34(5) 7 2
S4 Pt4 Pt5 S5 -135.34(5) . 2
S4 Pt4 Pt5 S5 44.66(5) 2 2
S4 Pt4 Pt5 S5 44.66(5) 8 8
S4 Pt4 Pt5 S5 -135.34(5) 7 8
S4 Pt4 Pt5 S5 134.66(5) . 8
S4 Pt4 Pt5 S5 -45.34(5) 2 8
S4 Pt4 Pt5 S5 -45.34(5) 8 .
S4 Pt4 Pt5 S5 134.66(5) 7 .
S4 Pt4 Pt5 S5 44.66(5) . .
S4 Pt4 Pt5 S5 -135.34(5) 2 .
S4 Pt4 Pt5 S5 -135.34(5) 8 7
S4 Pt4 Pt5 S5 44.66(5) 7 7
S4 Pt4 Pt5 S5 -45.34(5) . 7
S4 Pt4 Pt5 S5 134.66(5) 2 7
S1 Pt1 S1 C1 66.8(2) 8 .
S1 Pt1 S1 C1 -116.2(2) 7 .
Pt2 Pt1 S1 C1 -24.7(2) . .
S2 Pt2 S2 C1 65.0(2) 7 .
S2 Pt2 S2 C1 -117.4(2) 8 .
Pt1 Pt2 S2 C1 -26.2(2) . .
Pt3 Pt2 S2 C1 153.8(2) . .
S3 Pt3 S3 C4 64.4(2) 8 .
S3 Pt3 S3 C4 -117.88(19) 7 .
Pt4 Pt3 S3 C4 -26.76(19) . .
Pt2 Pt3 S3 C4 153.24(19) . .
S4 Pt4 S4 C4 -118.19(19) 8 .
S4 Pt4 S4 C4 65.4(2) 7 .
Pt3 Pt4 S4 C4 -26.39(19) . .
Pt5 Pt4 S4 C4 153.61(19) . .
S5 Pt5 S5 C7 61.29(9) 8 .
S5 Pt5 S5 C7 -121.09(7) 7 .
Pt5 Pt5 S5 C7 -29.90(8) 3 .
Pt4 Pt5 S5 C7 150.10(8) . .
Pt2 S2 C1 C2 -164.1(5) . .
Pt2 S2 C1 S1 14.4(5) . .
Pt1 S1 C1 C2 -170.9(5) . .
Pt1 S1 C1 S2 10.7(5) . .
S2 C1 C2 C3 77.1(8) . .
S1 C1 C2 C3 -101.5(7) . .
Pt4 S4 C4 C5 -168.3(4) . .
Pt4 S4 C4 S3 12.4(4) . .
Pt3 S3 C4 C5 -165.9(4) . .
Pt3 S3 C4 S4 13.4(4) . .
S4 C4 C5 C6 -99.8(7) . .
S3 C4 C5 C6 79.6(8) . .
Pt5 S5 C7 C8 -176.5(8) . 6
Pt5 S5 C7 C8 -155.3(10) . .
C8 C7 C8 C9 175(12) 6 .
S5 C7 C8 C9 -97(2) 6 .
S5 C7 C8 C9 74(3) . .
O2 Cl1 O1 Cl1 96.8(10) . 2_565
O2 Cl1 O1 Cl1 -110.3(9) 4 2_565
O1 Cl1 O1 Cl1 0.0 3_565 2_565
